data_8105109
loop_
_publ_author_name
'Li, Zhuang-Yu'
'Liu, Xiao-Jing'
'Guo, Zi-Yu'
'Li, Wen-Yu'
'Liu, E.'
'Jian, Fang-Fang'

_publ_section_title
;
 Crystal structure of dipentyl
 2,5-dihydroxycyclohexa-1,4-diene-1,4-dicarboxylate, C18H28O6
;
_journal_issue 2
_journal_name_full 'Zeitschrift f\"ur Kristallographie - New Crystal Structures'
_journal_page_first 365
_journal_page_last 366
_journal_paper_doi 10.1515/ncrs-2019-0672
_journal_volume 235
_journal_year 2020
_chemical_formula_moiety 'C9 H14 O3'
_chemical_formula_sum 'C9 H14 O3'
_chemical_formula_weight 170.21
_space_group_crystal_system monoclinic
_space_group_IT_number 15
_space_group_name_Hall '-C 2yc'
_space_group_name_H-M_alt 'C 1 2/c 1'
_symmetry_Int_Tables_number 15
_atom_sites_solution_primary direct
_cell_angle_alpha 90
_cell_angle_beta 118.60(3)
_cell_angle_gamma 90
_cell_formula_units_Z 8
_cell_length_a 15.061(3)
_cell_length_b 13.791(3)
_cell_length_c 10.106(2)
_cell_measurement_reflns_used 27
_cell_measurement_temperature 294(2)
_cell_measurement_theta_max 15
_cell_measurement_theta_min 4.2
_cell_volume 1843.0(8)
_computing_molecular_graphics 'Olex2 (Dolomanov et al., 2009)'
_computing_publication_material 'Olex2 (Dolomanov et al., 2009)'
_computing_structure_refinement 'olex2.refine (Bourhis et al., 2015)'
_computing_structure_solution 'SIR2004 (Burla et al., 2007)'
_diffrn_ambient_temperature 294.3
_diffrn_measured_fraction_theta_full 0.9981
_diffrn_measured_fraction_theta_max 0.9981
_diffrn_measurement_device_type 'Enraf-Nonius CAD-4 diffractometer'
_diffrn_measurement_method '\w scans'
_diffrn_radiation_monochromator graphite
_diffrn_radiation_type 'Mo K\a'
_diffrn_radiation_wavelength 0.71073
_diffrn_reflns_av_R_equivalents 0.0247
_diffrn_reflns_av_unetI/netI 0.0350
_diffrn_reflns_limit_h_max 18
_diffrn_reflns_limit_h_min -18
_diffrn_reflns_limit_k_max 14
_diffrn_reflns_limit_k_min -17
_diffrn_reflns_limit_l_max 9
_diffrn_reflns_limit_l_min -12
_diffrn_reflns_number 4221
_diffrn_reflns_theta_full 24.9958
_diffrn_reflns_theta_max 25.00
_diffrn_reflns_theta_min 2.13
_exptl_absorpt_coefficient_mu 0.091
_exptl_absorpt_correction_T_max 0.92
_exptl_absorpt_correction_T_min 0.86
_exptl_absorpt_correction_type analytical
_exptl_absorpt_process_details
;
SADABS v.2.03 (Bruker,200?) was used for absorption correction.
R(int) was 0.0382 before and 0.0218 after correction.
The Ratio of minimum to maximum transmission is 0.8680.
The \l/2 correction factor is 0.0015.
;
_exptl_crystal_colour 'clear light white'
_exptl_crystal_colour_lustre clear
_exptl_crystal_colour_modifier light
_exptl_crystal_colour_primary white
_exptl_crystal_density_diffrn 1.2268
_exptl_crystal_description block
_exptl_crystal_F_000 736.4503
_exptl_crystal_size_max 0.3
_exptl_crystal_size_mid 0.25
_exptl_crystal_size_min 0.2
_refine_diff_density_max 0.2303
_refine_diff_density_min -0.1956
_refine_diff_density_rms 0.0420
_refine_ls_d_res_high 0.8410
_refine_ls_d_res_low 9.5449
_refine_ls_extinction_expression Fc^*^=kFc[1+0.001xFc^2^\l^3^/sin(2\q)]^-1/4^
_refine_ls_goodness_of_fit_ref 1.0259
_refine_ls_hydrogen_treatment mixed
_refine_ls_matrix_type full
_refine_ls_number_constraints 19
_refine_ls_number_parameters 113
_refine_ls_number_reflns 1614
_refine_ls_number_restraints 1
_refine_ls_restrained_S_all 1.0256
_refine_ls_R_factor_all 0.0605
_refine_ls_R_factor_gt 0.0462
_refine_ls_shift/su_max 0.0004
_refine_ls_shift/su_mean 0.0000
_refine_ls_structure_factor_coef Fsqd
_refine_ls_weighting_details 'w=1/[\s^2^(Fo^2^)+(0.0699P)^2^+0.4278P] where P=(Fo^2^+2Fc^2^)/3'
_refine_ls_weighting_scheme calc
_refine_ls_wR_factor_gt 0.1223
_refine_ls_wR_factor_ref 0.1315
_reflns_Friedel_coverage 0.0
_reflns_limit_h_max 15
_reflns_limit_h_min -17
_reflns_limit_k_max 16
_reflns_limit_k_min 0
_reflns_limit_l_max 12
_reflns_limit_l_min 0
_reflns_number_gt 1214
_reflns_number_total 1614
_reflns_threshold_expression I>=2u(I)
_cod_data_source_file suppl_ncrs-2019-0672_suppl.cif
_cod_data_source_block QJ0663
_cod_database_code 8105109
_olex2_refinement_description
;
1. Fixed Uiso
 At 1.2 times of:
  All C(H,H) groups
 At 1.5 times of:
  All C(H,H,H) groups
2. Rigid bond restraints
 C4, C5
 with sigma for 1-2 distances of 0.02 and sigma for 1-3 distances of 0.01
3.a Secondary CH2 refined with riding coordinates:
 C2(H2a,H2b), C3(H3a,H3b), C4(H4a,H4b), C5(H5a,H5b), C8(H8a,H8b)
3.b Me refined with riding coordinates:
 C1(H1a,H1b,H1c)
;
_olex2_submission_special_instructions 'No special instructions were received'

loop_
_space_group_symop_id
_space_group_symop_operation_xyz
1 x,y,z
2 -x,y,-z+1/2
3 -x,-y,-z
4 x,-y,z-1/2
5 x+1/2,y+1/2,z
6 -x+1/2,y+1/2,-z+1/2
7 -x+1/2,-y+1/2,-z
8 x+1/2,-y+1/2,z-1/2

loop_
_atom_site_label
_atom_site_type_symbol
_atom_site_fract_x
_atom_site_fract_y
_atom_site_fract_z
_atom_site_U_iso_or_equiv
_atom_site_adp_type
_atom_site_occupancy
_atom_site_refinement_flags_posn
_atom_site_refinement_flags_adp
O1 O 0.08761(9) 0.23562(9) 0.67948(13) 0.0601(4) Uani 1.000000 . .
O2 O 0.16671(10) 0.12529(10) 0.86304(14) 0.0677(4) Uani 1.000000 . .
O3 O 0.13287(10) -0.05604(10) 0.79060(14) 0.0656(4) Uani 1.000000 . .
C1 C 0.17126(19) 0.67624(16) 0.8382(3) 0.0860(7) Uani 1.000000 . .
H1a H 0.15139(19) 0.73588(16) 0.7825(3) 0.1290(11) Uiso 1.000000 R .
H1b H 0.14536(19) 0.67439(16) 0.9085(3) 0.1290(11) Uiso 1.000000 R .
H1c H 0.24371(19) 0.67216(16) 0.8921(3) 0.1290(11) Uiso 1.000000 R .
C2 C 0.12899(17) 0.59120(14) 0.7299(2) 0.0685(6) Uani 1.000000 . .
H2a H 0.05589(17) 0.59652(14) 0.6744(2) 0.0821(7) Uiso 1.000000 R .
H2b H 0.15425(17) 0.59429(14) 0.6579(2) 0.0821(7) Uiso 1.000000 R .
C3 C 0.15730(14) 0.49385(13) 0.8099(2) 0.0593(5) Uani 1.000000 . .
H3a H 0.23041(14) 0.48811(13) 0.8628(2) 0.0711(6) Uiso 1.000000 R .
H3b H 0.13434(14) 0.49221(13) 0.8846(2) 0.0711(6) Uiso 1.000000 R .
C4 C 0.11323(15) 0.40696(13) 0.7056(2) 0.0604(5) Uani 1.000000 . U
H4a H 0.04019(15) 0.41313(13) 0.6505(2) 0.0724(6) Uiso 1.000000 R .
H4b H 0.13793(15) 0.40691(13) 0.6328(2) 0.0724(6) Uiso 1.000000 R .
C5 C 0.14036(15) 0.31220(14) 0.7894(2) 0.0639(6) Uani 1.000000 . U
H5a H 0.11961(15) 0.31235(14) 0.8667(2) 0.0766(7) Uiso 1.000000 R .
H5b H 0.21286(15) 0.30189(14) 0.8374(2) 0.0766(7) Uiso 1.000000 R .
C6 C 0.10769(13) 0.14440(13) 0.7301(2) 0.0521(5) Uani 1.000000 . .
C7 C 0.05367(12) 0.07172(12) 0.61396(18) 0.0480(5) Uani 1.000000 . .
C8 C -0.01906(14) 0.10472(11) 0.45631(19) 0.0539(5) Uani 1.000000 . .
H8a H -0.07061(14) 0.14504(11) 0.45998(19) 0.0647(6) Uiso 1.000000 R .
H8b H 0.01728(14) 0.14434(11) 0.41876(19) 0.0647(6) Uiso 1.000000 R .
C9 C 0.06930(13) -0.02349(13) 0.65126(18) 0.0496(5) Uani 1.000000 . .
H3 H 0.1618(18) -0.004(2) 0.847(3) 0.099(8) Uiso 1.000000 . .

loop_
_atom_site_aniso_label
_atom_site_aniso_U_11
_atom_site_aniso_U_22
_atom_site_aniso_U_33
_atom_site_aniso_U_12
_atom_site_aniso_U_13
_atom_site_aniso_U_23
O1 0.0690(8) 0.0421(8) 0.0530(8) -0.0043(6) 0.0162(6) -0.0113(5)
O2 0.0752(9) 0.0560(8) 0.0476(8) -0.0048(6) 0.0098(7) -0.0064(6)
O3 0.0762(9) 0.0503(8) 0.0468(8) 0.0004(7) 0.0106(7) -0.0008(6)
C1 0.1186(19) 0.0464(12) 0.0845(16) -0.0095(12) 0.0417(14) -0.0029(11)
C2 0.0840(14) 0.0544(12) 0.0604(13) -0.0047(10) 0.0293(11) 0.0003(9)
C3 0.0707(12) 0.0477(11) 0.0524(11) -0.0059(9) 0.0239(10) -0.0064(8)
C4 0.0722(12) 0.0489(11) 0.0547(12) -0.0074(9) 0.0261(10) -0.0083(8)
C5 0.0697(12) 0.0491(11) 0.0548(11) -0.0064(9) 0.0153(10) -0.0174(8)
C6 0.0549(10) 0.0444(11) 0.0514(11) 0.0008(8) 0.0211(9) -0.0041(8)
C7 0.0534(10) 0.0413(10) 0.0440(10) -0.0013(8) 0.0189(8) -0.0055(7)
C8 0.0656(11) 0.0402(10) 0.0477(11) 0.0014(8) 0.0206(9) -0.0021(8)
C9 0.0532(10) 0.0472(10) 0.0406(10) 0.0005(8) 0.0161(8) -0.0024(8)

loop_
_atom_type_symbol
_atom_type_scat_dispersion_real
_atom_type_scat_dispersion_imag
_atom_type_scat_Cromer_Mann_a1
_atom_type_scat_Cromer_Mann_a2
_atom_type_scat_Cromer_Mann_a3
_atom_type_scat_Cromer_Mann_a4
_atom_type_scat_Cromer_Mann_b1
_atom_type_scat_Cromer_Mann_b2
_atom_type_scat_Cromer_Mann_b3
_atom_type_scat_Cromer_Mann_b4
_atom_type_scat_Cromer_Mann_c
_atom_type_scat_source
_atom_type_scat_dispersion_source
H 0.00000 0.00000 0.49300 0.32291 0.14019 0.04081 10.51090 26.12570 3.14236 57.79970 0.0030380000826 'International Tables Volume C Table 6.1.1.4 (pp. 500-502)' 'Henke, Gullikson and Davis, At. Data and Nucl. Data Tables, 1993, 54, 2'
C 0.00347 0.00161 2.31000 1.02000 1.58860 0.86500 20.84390 10.20750 0.56870 51.65120 0.215599998832 'International Tables Volume C Table 6.1.1.4 (pp. 500-502)' 'Henke, Gullikson and Davis, At. Data and Nucl. Data Tables, 1993, 54, 2'
O 0.01158 0.00611 3.04850 2.28680 1.54630 0.86700 13.27710 5.70110 0.32390 32.90890 0.250800013542 'International Tables Volume C Table 6.1.1.4 (pp. 500-502)' 'Henke, Gullikson and Davis, At. Data and Nucl. Data Tables, 1993, 54, 2'

loop_
_geom_angle_atom_site_label_1
_geom_angle_atom_site_label_2
_geom_angle_atom_site_label_3
_geom_angle
_geom_angle_site_symmetry_1
_geom_angle_site_symmetry_3
C6 O1 C5 116.62(14) . .
C3 C2 C1 112.63(16) . .
C4 C3 C2 114.14(15) . .
C5 C4 C3 112.53(15) . .
C4 C5 O1 107.31(14) . .
O2 C6 O1 122.06(16) . .
C7 C6 O1 113.68(15) . .
C7 C6 O2 124.26(16) . .
C8 C7 C6 119.06(15) . .
C9 C7 C6 119.08(16) . .
C9 C7 C8 121.85(15) . .
C9 C8 C7 113.71(14) 3_556 .
C7 C9 O3 123.79(16) . .
C8 C9 O3 111.78(15) 3_556 .
C8 C9 C7 124.43(15) 3_556 .

loop_
_geom_bond_atom_site_label_1
_geom_bond_atom_site_label_2
_geom_bond_distance
_geom_bond_site_symmetry_2
O1 C5 1.462(2) .
O1 C6 1.337(2) .
O2 C6 1.234(2) .
O3 C9 1.346(2) .
C1 C2 1.520(3) .
C2 C3 1.519(3) .
C3 C4 1.523(2) .
C4 C5 1.504(3) .
C6 C7 1.459(2) .
C7 C8 1.508(2) .
C7 C9 1.355(2) .
C8 C9 1.490(2) 3_556

loop_
_restr_U_rigid_atom_site_label_1
_restr_U_rigid_atom_site_label_2
_restr_U_rigid_target_weight_param
_restr_U_rigid_U_parallel
_restr_U_rigid_diff
C4 C5 0.0200 0.0614 -0.0080
